data_4508143
loop_
_publ_author_name
'Martin, Flavia A.'
'Pop, Mihaela M.'
'Borodi, Gheorghe'
'Filip, Xenia'
'Kacso, Irina'

_publ_section_title
;
 Ketoconazole Salt and Co-crystals with Enhanced Aqueous Solubility
;
_journal_issue 10
_journal_name_full 'Crystal Growth &amp; Design'
_journal_page_first 4295
_journal_paper_doi 10.1021/cg400638g
_journal_volume 13
_journal_year 2013
_chemical_formula_moiety 'C26 H29 Cl2 N4 O4, C2 H O4'
_chemical_formula_sum 'C28 H30 Cl2 N4 O8'
_chemical_formula_weight 621.46
_chemical_name_systematic
;
 ? 
;
_space_group_crystal_system monoclinic
_space_group_IT_number 14
_space_group_name_Hall '-P 2yn'
_space_group_name_H-M_alt 'P 1 21/n 1'
_symmetry_space_group_name_Hall '-P 2yn'
_symmetry_space_group_name_H-M 'P 1 21/n 1'
_atom_sites_solution_hydrogens geom
_atom_sites_solution_primary direct
_atom_sites_solution_secondary difmap
_audit_creation_date 2013-04-09
_audit_creation_method
;
  Olex2 1.1
  (compiled 2011.11.01 svn.r2039, GUI svn.r3906)
;
_cell_angle_alpha 90.00
_cell_angle_beta 96.6413(14)
_cell_angle_gamma 90.00
_cell_formula_units_Z 4
_cell_length_a 10.51506(16)
_cell_length_b 13.3330(2)
_cell_length_c 20.3036(3)
_cell_measurement_reflns_used 10066
_cell_measurement_temperature 293(2)
_cell_measurement_theta_max 71.0410
_cell_measurement_theta_min 3.9570
_cell_volume 2827.41(7)
_computing_cell_refinement
;
CrysAlisPro, Agilent Technologies,
Version 1.171.36.24 (release 03-12-2012 CrysAlis171 .NET)
(compiled Dec  3 2012,18:21:49)
;
_computing_data_collection
;
CrysAlisPro, Agilent Technologies,
Version 1.171.36.24 (release 03-12-2012 CrysAlis171 .NET)
(compiled Dec  3 2012,18:21:49)
;
_computing_data_reduction
;
CrysAlisPro, Agilent Technologies,
Version 1.171.36.24 (release 03-12-2012 CrysAlis171 .NET)
(compiled Dec  3 2012,18:21:49)
;
_computing_molecular_graphics
;
O. V. Dolomanov, L. J. Bourhis, R. J. Gildea, J. A. K. Howard and H. Puschmann,
OLEX2: a complete structure solution, refinement and analysis program.
J. Appl. Cryst. (2009). 42, 339-341.
;
_computing_publication_material
;
O. V. Dolomanov, L. J. Bourhis, R. J. Gildea, J. A. K. Howard and H. Puschmann,
OLEX2: a complete structure solution, refinement and analysis program.
J. Appl. Cryst. (2009). 42, 339-341.
;
_computing_structure_refinement
;
SHELXL, G.M. Sheldrick, Acta Cryst.
2008). A64, 112-122
;
_computing_structure_solution
;
SHELXS, G.M. Sheldrick, Acta Cryst.
(2008). A64, 112-122
;
_diffrn_ambient_temperature 293(2)
_diffrn_detector_area_resol_mean 16.4335
_diffrn_measured_fraction_theta_full 0.9985
_diffrn_measured_fraction_theta_max 0.9985
_diffrn_measurement_details
;
  1 omega  -75.00  -47.00   1.0000    1.0000
omega____ theta____ kappa____ phi______ frames
    -        0.0000  178.0000  -90.0000 28

  2 omega  -63.00   18.00   1.0000    1.0000
omega____ theta____ kappa____ phi______ frames
    -        0.0000  -57.0000 -150.0000 81

  3 omega -130.00  -81.00   1.0000    1.0000
omega____ theta____ kappa____ phi______ frames
    -      -56.3168  -95.0000   60.0000 49

  4 omega  -78.00    4.00   1.0000    1.0000
omega____ theta____ kappa____ phi______ frames
    -      -56.3168   61.0000   60.0000 82

  5 omega -126.00  -79.00   1.0000    1.0000
omega____ theta____ kappa____ phi______ frames
    -      -56.3168 -126.0000 -180.0000 47

  6 omega -127.00  -80.00   1.0000    1.0000
omega____ theta____ kappa____ phi______ frames
    -      -56.3168  -95.0000 -150.0000 47

  7 omega  -42.00   14.00   1.0000    1.0000
omega____ theta____ kappa____ phi______ frames
    -      -56.3168   30.0000 -180.0000 56

  8 omega -125.00  -81.00   1.0000    1.0000
omega____ theta____ kappa____ phi______ frames
    -      -56.3168  -95.0000  -60.0000 44

  9 omega   46.00   87.00   1.0000    1.0000
omega____ theta____ kappa____ phi______ frames
    -      112.6336  -50.0000  -90.0000 41

 10 omega   58.00  139.00   1.0000    1.0000
omega____ theta____ kappa____ phi______ frames
    -      112.6336  -64.0000  -60.0000 81

 11 omega   45.00   92.00   1.0000    1.0000
omega____ theta____ kappa____ phi______ frames
    -      112.6336  -25.0000    0.0000 47

 12 omega   40.00   74.00   1.0000    1.0000
omega____ theta____ kappa____ phi______ frames
    -      112.6336  -25.0000  -60.0000 34

 13 omega  120.00  177.00   1.0000    1.0000
omega____ theta____ kappa____ phi______ frames
    -      112.6336   81.0000   52.0000 57

 14 omega  100.00  139.00   1.0000    1.0000
omega____ theta____ kappa____ phi______ frames
    -      112.6336   50.0000 -180.0000 39

 15 omega   54.00   80.00   1.0000    1.0000
omega____ theta____ kappa____ phi______ frames
    -      112.6336  -38.0000 -180.0000 26

 16 omega  152.00  178.00   1.0000    1.0000
omega____ theta____ kappa____ phi______ frames
    -      112.6336   50.0000 -180.0000 26

 17 omega   62.00   93.00   1.0000    1.0000
omega____ theta____ kappa____ phi______ frames
    -      112.6336  -38.0000   90.0000 31

 18 omega   41.00   93.00   1.0000    1.0000
omega____ theta____ kappa____ phi______ frames
    -      112.6336  -38.0000   60.0000 52

 19 omega  147.00  178.00   1.0000    1.0000
omega____ theta____ kappa____ phi______ frames
    -      112.6336  -12.0000 -150.0000 31

 20 omega   69.00  125.00   1.0000    1.0000
omega____ theta____ kappa____ phi______ frames
    -      112.6336  -12.0000 -150.0000 56

 21 omega  -76.00   66.00   1.0000    1.0000
omega____ theta____ kappa____ phi______ frames
    -        0.0000  -19.0000    0.0000 142

 22 omega  -73.00   31.00   1.0000    1.0000
omega____ theta____ kappa____ phi______ frames
    -        0.0000  -38.0000  -60.0000 104

 23 omega -129.00  -23.00   1.0000    1.0000
omega____ theta____ kappa____ phi______ frames
    -      -56.3168  -77.0000  150.0000 106

 24 omega -126.00  -31.00   1.0000    1.0000
omega____ theta____ kappa____ phi______ frames
    -      -56.3168  -61.0000   90.0000 95

 25 omega   24.00  117.00   1.0000    1.0000
omega____ theta____ kappa____ phi______ frames
    -       56.3168 -126.0000  -90.0000 93

 26 omega   23.00  129.00   1.0000    1.0000
omega____ theta____ kappa____ phi______ frames
    -       56.3168   77.0000   30.0000 106

 27 omega   31.00  126.00   1.0000    1.0000
omega____ theta____ kappa____ phi______ frames
    -       56.3168   61.0000 -150.0000 95

 28 omega   31.00  126.00   1.0000    1.0000
omega____ theta____ kappa____ phi______ frames
    -       56.3168   61.0000  -30.0000 95

 29 omega -137.00  -38.00   1.0000    1.0000
omega____ theta____ kappa____ phi______ frames
    -      -64.5000  -77.0000  -90.0000 99

 30 omega   81.00  178.00   1.0000    1.0000
omega____ theta____ kappa____ phi______ frames
    -      112.6336   38.0000  150.0000 97

 31 omega   39.00  116.00   1.0000    1.0000
omega____ theta____ kappa____ phi______ frames
    -      112.6336 -112.0000  120.0000 77

 32 omega   68.00  178.00   1.0000    1.0000
omega____ theta____ kappa____ phi______ frames
    -      112.6336   25.0000   90.0000 110
;
_diffrn_measurement_device_type 'SuperNova, Dual, Cu at zero, Eos'
_diffrn_measurement_method '\w scans'
_diffrn_orient_matrix_UB_11 -0.0304237000
_diffrn_orient_matrix_UB_12 0.0988943000
_diffrn_orient_matrix_UB_13 0.0341671000
_diffrn_orient_matrix_UB_21 -0.1176699000
_diffrn_orient_matrix_UB_22 0.0154148000
_diffrn_orient_matrix_UB_23 -0.0516485000
_diffrn_orient_matrix_UB_31 -0.0835317000
_diffrn_orient_matrix_UB_32 -0.0578105000
_diffrn_orient_matrix_UB_33 0.0447030000
_diffrn_radiation_monochromator mirror
_diffrn_radiation_type 'Cu K\a'
_diffrn_radiation_wavelength 1.5418
_diffrn_reflns_av_R_equivalents 0.0217
_diffrn_reflns_av_unetI/netI 0.0200
_diffrn_reflns_limit_h_max 12
_diffrn_reflns_limit_h_min -12
_diffrn_reflns_limit_k_max 16
_diffrn_reflns_limit_k_min -16
_diffrn_reflns_limit_l_max 24
_diffrn_reflns_limit_l_min -19
_diffrn_reflns_number 21015
_diffrn_reflns_theta_full 71.82
_diffrn_reflns_theta_max 71.82
_diffrn_reflns_theta_min 3.97
_diffrn_source 'SuperNova (Cu) X-ray Source'
_diffrn_source_current n/a
_diffrn_source_voltage n/a
_exptl_absorpt_coefficient_mu 2.566
_exptl_absorpt_correction_T_max 1.00000
_exptl_absorpt_correction_T_min 0.77941
_exptl_absorpt_correction_type multi-scan
_exptl_absorpt_process_details
;
CrysAlisPro, Agilent Technologies,
Version 1.171.36.24 (release 03-12-2012 CrysAlis171 .NET)
(compiled Dec  3 2012,18:21:49)
Empirical absorption correction using spherical harmonics,
 implemented in SCALE3 ABSPACK scaling algorithm.
;
_exptl_crystal_colour colorless
_exptl_crystal_density_diffrn 1.460
_exptl_crystal_density_method 'not measured'
_exptl_crystal_description prism
_exptl_crystal_F_000 1296
_exptl_crystal_size_max 0.4
_exptl_crystal_size_mid 0.3
_exptl_crystal_size_min 0.2
_refine_diff_density_max 0.438
_refine_diff_density_min -0.347
_refine_diff_density_rms 0.043
_refine_ls_extinction_method none
_refine_ls_goodness_of_fit_ref 1.039
_refine_ls_hydrogen_treatment mixed
_refine_ls_matrix_type full
_refine_ls_number_parameters 381
_refine_ls_number_reflns 5429
_refine_ls_number_restraints 0
_refine_ls_restrained_S_all 1.039
_refine_ls_R_factor_all 0.0503
_refine_ls_R_factor_gt 0.0435
_refine_ls_shift/su_max 0.001
_refine_ls_shift/su_mean 0.000
_refine_ls_structure_factor_coef Fsqd
_refine_ls_weighting_details 'calc w=1/[\s^2^(Fo^2^)+(0.0537P)^2^+1.4708P] where P=(Fo^2^+2Fc^2^)/3'
_refine_ls_weighting_scheme calc
_refine_ls_wR_factor_gt 0.1121
_refine_ls_wR_factor_ref 0.1171
_reflns_number_gt 4748
_reflns_number_total 5429
_reflns_threshold_expression >2sigma(I)
_cod_data_source_file cg400638g_si_001.cif
_cod_data_source_block Keto-1
_cod_original_cell_volume 2827.40(8)
_cod_database_code 4508143
_chemical_oxdiff_formula 'c28 h30 cl2 n4 o8'
_reflns_odcompleteness_completeness 99.85
_reflns_odcompleteness_iscentric 1
_reflns_odcompleteness_theta 66.97

loop_
_space_group_symop_id
_space_group_symop_operation_xyz
1 'x, y, z'
2 '-x+1/2, y+1/2, -z+1/2'
3 '-x, -y, -z'
4 'x-1/2, -y-1/2, z-1/2'

loop_
_atom_site_label
_atom_site_type_symbol
_atom_site_fract_x
_atom_site_fract_y
_atom_site_fract_z
_atom_site_U_iso_or_equiv
_atom_site_adp_type
_atom_site_occupancy
_atom_site_symmetry_multiplicity
_atom_site_calc_flag
_atom_site_refinement_flags
Cl1 Cl 1.32349(6) 0.08959(4) 0.23786(3) 0.05384(16) Uani 1 1 d .
Cl2 Cl 1.36017(6) 0.20702(5) -0.01021(3) 0.06391(19) Uani 1 1 d .
C12 C 1.10376(19) 0.34089(15) 0.26694(10) 0.0421(5) Uani 1 1 d .
H12A H 1.1624 0.3647 0.2368 0.051 Uiso 1 1 calc R
H12B H 1.1180 0.3783 0.3081 0.051 Uiso 1 1 calc R
N2 N 0.91931(16) 0.08511(12) 0.29107(8) 0.0423(4) Uani 1 1 d .
N4 N 0.18372(17) 0.32164(13) 0.51088(8) 0.0446(4) Uani 1 1 d .
O3 O 0.74937(13) 0.35849(12) 0.25620(7) 0.0492(4) Uani 1 1 d .
O2 O 1.11774(13) 0.23518(10) 0.27837(6) 0.0406(3) Uani 1 1 d .
O2A O 0.22740(19) 0.96186(18) 0.35684(9) 0.0791(6) Uani 1 1 d .
C8 C 1.14668(19) 0.23448(17) 0.04905(10) 0.0432(5) Uani 1 1 d .
H8 H 1.1105 0.2617 0.0090 0.052 Uiso 1 1 calc R
O4A O 0.16030(18) 0.97895(15) 0.48324(9) 0.0697(5) Uani 1 1 d .
O1 O 0.93877(13) 0.25119(11) 0.20669(7) 0.0435(3) Uani 1 1 d .
C18 C 0.44551(18) 0.35831(14) 0.37136(9) 0.0355(4) Uani 1 1 d .
O1A O 0.42792(18) 0.98928(16) 0.39473(8) 0.0671(5) Uani 1 1 d .
H1AA H 0.4712 0.9931 0.4309 0.101 Uiso 1 1 calc R
C17 C 0.55991(18) 0.40309(15) 0.39528(9) 0.0384(4) Uani 1 1 d .
H17 H 0.5679 0.4331 0.4369 0.046 Uiso 1 1 calc R
C5 C 1.04781(18) 0.19043(14) 0.22225(9) 0.0375(4) Uani 1 1 d .
C16 C 0.66361(18) 0.40427(15) 0.35849(10) 0.0405(4) Uani 1 1 d .
H16 H 0.7398 0.4351 0.3755 0.049 Uiso 1 1 calc R
C10 C 1.32418(19) 0.15549(15) 0.11442(10) 0.0421(5) Uani 1 1 d .
H10 H 1.4075 0.1309 0.1184 0.051 Uiso 1 1 calc R
C4 C 1.0046(2) 0.08547(16) 0.23897(11) 0.0488(5) Uani 1 1 d .
H4A H 0.9607 0.0550 0.1993 0.059 Uiso 1 1 calc R
H4B H 1.0794 0.0450 0.2532 0.059 Uiso 1 1 calc R
C1 C 0.9531(2) 0.05689(16) 0.35333(11) 0.0482(5) Uani 1 1 d .
H1 H 1.0342 0.0355 0.3710 0.058 Uiso 1 1 calc R
C9 C 1.27031(19) 0.19873(16) 0.05602(10) 0.0416(5) Uani 1 1 d .
C23 C 0.2092(2) 0.42308(16) 0.48941(11) 0.0479(5) Uani 1 1 d .
H23A H 0.2109 0.4690 0.5266 0.057 Uiso 1 1 calc R
H23B H 0.1421 0.4444 0.4555 0.057 Uiso 1 1 calc R
C3 C 0.7918(2) 0.11040(18) 0.28370(12) 0.0514(5) Uani 1 1 d .
H3 H 0.7436 0.1321 0.2451 0.062 Uiso 1 1 calc R
N3 N 0.33619(15) 0.35439(12) 0.40690(8) 0.0375(4) Uani 1 1 d .
C6 C 1.12742(18) 0.18810(14) 0.16305(9) 0.0358(4) Uani 1 1 d .
C15 C 0.65339(18) 0.35984(15) 0.29694(10) 0.0399(4) Uani 1 1 d .
N1 N 0.85203(19) 0.06441(15) 0.38587(9) 0.0532(5) Uani 1 1 d .
H1A H 0.8504 0.0507 0.4271 0.064 Uiso 1 1 calc R
C21 C 0.30621(19) 0.25198(15) 0.42714(10) 0.0407(4) Uani 1 1 d .
H21A H 0.3745 0.2277 0.4594 0.049 Uiso 1 1 calc R
H21B H 0.3008 0.2080 0.3889 0.049 Uiso 1 1 calc R
C14 C 0.87651(19) 0.37058(17) 0.28738(10) 0.0442(5) Uani 1 1 d .
H14A H 0.8927 0.3245 0.3244 0.053 Uiso 1 1 calc R
H14B H 0.8891 0.4385 0.3040 0.053 Uiso 1 1 calc R
O3A O 0.3664(2) 0.9787(2) 0.51940(9) 0.0888(7) Uani 1 1 d .
C7 C 1.07731(19) 0.22914(16) 0.10283(10) 0.0415(4) Uani 1 1 d .
H7 H 0.9941 0.2540 0.0984 0.050 Uiso 1 1 calc R
C25 C 0.1638(2) 0.30217(19) 0.57414(11) 0.0506(5) Uani 1 1 d .
C22 C 0.1812(2) 0.24932(16) 0.45684(10) 0.0436(5) Uani 1 1 d .
H22A H 0.1112 0.2651 0.4230 0.052 Uiso 1 1 calc R
H22B H 0.1671 0.1825 0.4734 0.052 Uiso 1 1 calc R
C2 C 0.7503(2) 0.09751(19) 0.34356(12) 0.0551(6) Uani 1 1 d .
H2 H 0.6678 0.1090 0.3541 0.066 Uiso 1 1 calc R
C13 C 0.96623(19) 0.34919(15) 0.23620(10) 0.0406(4) Uani 1 1 d .
H13 H 0.9581 0.4012 0.2019 0.049 Uiso 1 1 calc R
O4 O 0.15908(19) 0.37008(15) 0.61473(8) 0.0704(5) Uani 1 1 d .
C19 C 0.4379(2) 0.31463(19) 0.30892(11) 0.0511(6) Uani 1 1 d .
H19 H 0.3616 0.2847 0.2913 0.061 Uiso 1 1 calc R
C2A C 0.2749(3) 0.97853(18) 0.47593(12) 0.0543(6) Uani 1 1 d .
C20 C 0.5399(2) 0.31446(19) 0.27250(11) 0.0533(6) Uani 1 1 d .
H20 H 0.5324 0.2836 0.2312 0.064 Uiso 1 1 calc R
C11 C 1.25179(18) 0.14945(14) 0.16694(9) 0.0373(4) Uani 1 1 d .
C24 C 0.33736(19) 0.42450(15) 0.46200(10) 0.0413(4) Uani 1 1 d .
H24A H 0.3549 0.4916 0.4470 0.050 Uiso 1 1 calc R
H24B H 0.4047 0.4062 0.4966 0.050 Uiso 1 1 calc R
C26 C 0.1479(3) 0.1948(2) 0.59328(12) 0.0687(7) Uani 1 1 d .
H26A H 0.0651 0.1713 0.5747 0.103 Uiso 1 1 calc R
H26B H 0.1552 0.1894 0.6407 0.103 Uiso 1 1 calc R
H26C H 0.2132 0.1548 0.5767 0.103 Uiso 1 1 calc R
C1A C 0.3072(2) 0.97619(19) 0.40338(12) 0.0552(6) Uani 1 1 d .

loop_
_atom_site_aniso_label
_atom_site_aniso_U_11
_atom_site_aniso_U_22
_atom_site_aniso_U_33
_atom_site_aniso_U_23
_atom_site_aniso_U_13
_atom_site_aniso_U_12
Cl1 0.0631(3) 0.0487(3) 0.0505(3) 0.0095(2) 0.0095(2) 0.0075(2)
Cl2 0.0574(3) 0.0933(5) 0.0462(3) -0.0069(3) 0.0280(3) -0.0135(3)
C12 0.0444(11) 0.0387(11) 0.0449(11) -0.0042(8) 0.0126(9) -0.0061(8)
N2 0.0496(9) 0.0372(9) 0.0440(9) -0.0027(7) 0.0219(8) -0.0098(7)
N4 0.0506(10) 0.0480(10) 0.0383(9) -0.0060(7) 0.0178(7) -0.0079(8)
O3 0.0381(7) 0.0697(10) 0.0422(8) -0.0102(7) 0.0143(6) -0.0014(7)
O2 0.0506(8) 0.0374(7) 0.0350(7) -0.0042(6) 0.0097(6) -0.0062(6)
O2A 0.0757(12) 0.1174(18) 0.0466(10) 0.0153(10) 0.0180(9) 0.0303(12)
C8 0.0438(11) 0.0542(13) 0.0325(10) -0.0016(9) 0.0080(8) -0.0063(9)
O4A 0.0690(11) 0.0921(14) 0.0537(10) 0.0085(9) 0.0311(9) 0.0101(10)
O1 0.0378(7) 0.0480(8) 0.0473(8) -0.0096(6) 0.0158(6) -0.0055(6)
C18 0.0371(9) 0.0358(10) 0.0349(9) -0.0014(8) 0.0103(7) 0.0010(7)
O1A 0.0712(11) 0.0887(13) 0.0468(9) 0.0057(9) 0.0296(8) 0.0080(10)
C17 0.0410(10) 0.0432(11) 0.0319(9) -0.0047(8) 0.0078(8) -0.0003(8)
C5 0.0407(10) 0.0373(10) 0.0369(10) -0.0065(8) 0.0147(8) -0.0063(8)
C16 0.0346(9) 0.0461(11) 0.0415(11) -0.0047(9) 0.0071(8) -0.0025(8)
C10 0.0382(10) 0.0423(11) 0.0481(11) -0.0055(9) 0.0147(9) -0.0028(8)
C4 0.0610(13) 0.0400(11) 0.0513(12) -0.0099(9) 0.0318(10) -0.0143(10)
C1 0.0519(12) 0.0449(12) 0.0504(12) 0.0003(10) 0.0177(10) -0.0044(9)
C9 0.0433(10) 0.0480(12) 0.0368(10) -0.0082(9) 0.0187(8) -0.0108(9)
C23 0.0512(12) 0.0443(12) 0.0519(12) -0.0084(9) 0.0214(10) -0.0011(9)
C3 0.0497(12) 0.0557(14) 0.0511(13) 0.0073(10) 0.0151(10) -0.0062(10)
N3 0.0396(8) 0.0377(9) 0.0371(8) -0.0055(7) 0.0125(7) -0.0026(7)
C6 0.0399(10) 0.0346(10) 0.0352(10) -0.0066(8) 0.0138(8) -0.0093(8)
C15 0.0386(10) 0.0426(11) 0.0406(10) -0.0040(8) 0.0137(8) 0.0031(8)
N1 0.0642(12) 0.0556(11) 0.0442(10) 0.0042(8) 0.0249(9) -0.0035(9)
C21 0.0460(11) 0.0384(11) 0.0392(10) -0.0068(8) 0.0112(8) -0.0031(8)
C14 0.0410(10) 0.0472(12) 0.0465(11) -0.0067(9) 0.0136(9) 0.0003(9)
O3A 0.0708(12) 0.153(2) 0.0470(10) -0.0037(12) 0.0241(9) -0.0181(13)
C7 0.0364(10) 0.0490(12) 0.0400(11) -0.0039(9) 0.0082(8) -0.0030(8)
C25 0.0490(12) 0.0657(15) 0.0388(11) -0.0053(10) 0.0125(9) -0.0037(10)
C22 0.0501(11) 0.0457(12) 0.0367(10) -0.0049(9) 0.0124(9) -0.0103(9)
C2 0.0487(12) 0.0593(14) 0.0619(14) 0.0073(11) 0.0265(11) -0.0008(10)
C13 0.0415(10) 0.0353(10) 0.0482(11) -0.0008(8) 0.0184(9) -0.0034(8)
O4 0.0903(13) 0.0790(13) 0.0457(9) -0.0181(9) 0.0237(9) -0.0080(10)
C19 0.0394(11) 0.0693(15) 0.0460(12) -0.0212(11) 0.0113(9) -0.0115(10)
C2A 0.0691(15) 0.0530(14) 0.0454(13) 0.0059(10) 0.0263(12) 0.0061(11)
C20 0.0450(11) 0.0744(16) 0.0426(12) -0.0241(11) 0.0141(9) -0.0099(11)
C11 0.0436(10) 0.0318(10) 0.0377(10) -0.0018(8) 0.0093(8) -0.0048(8)
C24 0.0466(11) 0.0358(10) 0.0439(11) -0.0068(8) 0.0161(9) -0.0027(8)
C26 0.094(2) 0.0724(18) 0.0414(13) 0.0096(12) 0.0157(13) -0.0010(15)
C1A 0.0681(15) 0.0571(14) 0.0447(13) 0.0128(10) 0.0240(12) 0.0204(11)

loop_
_atom_type_symbol
_atom_type_description
_atom_type_scat_dispersion_real
_atom_type_scat_dispersion_imag
_atom_type_scat_source
C C 0.0181 0.0091 'International Tables Vol C Tables 4.2.6.8 and 6.1.1.4'
H H 0.0000 0.0000 'International Tables Vol C Tables 4.2.6.8 and 6.1.1.4'
Cl Cl 0.3639 0.7018 'International Tables Vol C Tables 4.2.6.8 and 6.1.1.4'
N N 0.0311 0.0180 'International Tables Vol C Tables 4.2.6.8 and 6.1.1.4'
O O 0.0492 0.0322 'International Tables Vol C Tables 4.2.6.8 and 6.1.1.4'

loop_
_geom_angle_atom_site_label_1
_geom_angle_atom_site_label_2
_geom_angle_atom_site_label_3
_geom_angle
O2 C12 C13 102.37(15)
C1 N2 C4 124.75(19)
C1 N2 C3 108.90(18)
C3 N2 C4 126.32(19)
C23 N4 C22 112.16(16)
C25 N4 C23 121.18(18)
C25 N4 C22 126.66(19)
C15 O3 C14 116.63(15)
C5 O2 C12 104.50(14)
C9 C8 C7 118.62(19)
C5 O1 C13 107.87(14)
C17 C18 N3 123.93(17)
C17 C18 C19 117.29(18)
C19 C18 N3 118.78(17)
C18 C17 C16 121.42(18)
O2 C5 C4 110.43(17)
O2 C5 C6 110.96(15)
O1 C5 O2 105.76(15)
O1 C5 C4 108.82(16)
O1 C5 C6 109.72(16)
C4 C5 C6 110.99(15)
C15 C16 C17 119.94(18)
C9 C10 C11 118.63(18)
N2 C4 C5 112.82(16)
N1 C1 N2 108.2(2)
C8 C9 Cl2 119.41(16)
C8 C9 C10 121.47(18)
C10 C9 Cl2 119.12(16)
N4 C23 C24 108.89(17)
C2 C3 N2 106.5(2)
C18 N3 C21 112.73(15)
C18 N3 C24 115.41(15)
C24 N3 C21 111.36(15)
C7 C6 C5 119.61(17)
C7 C6 C11 116.89(17)
C11 C6 C5 123.46(17)
O3 C15 C20 116.26(17)
C16 C15 O3 124.44(18)
C16 C15 C20 119.29(18)
C1 N1 C2 109.11(19)
N3 C21 C22 111.00(16)
O3 C14 C13 107.62(16)
C8 C7 C6 122.34(19)
N4 C25 C26 117.7(2)
O4 C25 N4 121.3(2)
O4 C25 C26 121.0(2)
N4 C22 C21 110.12(16)
C3 C2 N1 107.3(2)
O1 C13 C12 103.86(15)
O1 C13 C14 110.11(15)
C14 C13 C12 111.96(17)
C20 C19 C18 121.80(19)
O4A C2A C1A 116.1(2)
O3A C2A O4A 127.6(2)
O3A C2A C1A 116.3(2)
C19 C20 C15 120.25(19)
C10 C11 Cl1 116.13(15)
C10 C11 C6 121.97(18)
C6 C11 Cl1 121.89(15)
N3 C24 C23 110.18(16)
O2A C1A O1A 120.9(2)
O2A C1A C2A 122.6(2)
O1A C1A C2A 116.5(2)

loop_
_geom_bond_atom_site_label_1
_geom_bond_atom_site_label_2
_geom_bond_distance
Cl1 C11 1.740(2)
Cl2 C9 1.7341(19)
C12 O2 1.433(2)
C12 C13 1.511(3)
N2 C4 1.464(2)
N2 C1 1.327(3)
N2 C3 1.374(3)
N4 C23 1.455(3)
N4 C25 1.350(3)
N4 C22 1.459(3)
O3 C15 1.377(2)
O3 C14 1.421(2)
O2 C5 1.415(2)
O2A C1A 1.204(3)
C8 C9 1.376(3)
C8 C7 1.383(3)
O4A C2A 1.231(3)
O1 C5 1.410(2)
O1 C13 1.452(2)
C18 C17 1.380(3)
C18 N3 1.427(2)
C18 C19 1.389(3)
O1A C1A 1.313(3)
C17 C16 1.391(3)
C5 C4 1.522(3)
C5 C6 1.542(2)
C16 C15 1.376(3)
C10 C9 1.380(3)
C10 C11 1.382(3)
C1 N1 1.319(3)
C23 C24 1.516(3)
C3 C2 1.349(3)
N3 C21 1.471(3)
N3 C24 1.457(2)
C6 C7 1.387(3)
C6 C11 1.399(3)
C15 C20 1.379(3)
N1 C2 1.365(3)
C21 C22 1.509(3)
C14 C13 1.509(3)
O3A C2A 1.228(3)
C25 O4 1.229(3)
C25 C26 1.498(4)
C19 C20 1.371(3)
C2A C1A 1.550(3)
